data_2236600
loop_
_publ_author_name
'Mohamed, Shaaban K.'
'Bogdanovi\'c, Goran A.'
'Abdelhamid, Antar A.'
'Novakovi\'c, Sladjana B.'
'Potgeiter, Herman'

_publ_section_title
;
 4-[(2<i>E</i>)-2-(2-Hydroxybenzylidene)hydrazin-1-yl]benzonitrile
;
_journal_coeditor_code RZ2800
_journal_issue 10
_journal_name_full 'Acta Crystallographica Section E'
_journal_page_first o2886
_journal_page_last o2887
_journal_paper_doi 10.1107/S1600536812037841
_journal_volume 68
_journal_year 2012
_chemical_formula_iupac 'C14 H11 N3 O'
_chemical_formula_moiety 'C14 H11 N3 O'
_chemical_formula_sum 'C14 H11 N3 O'
_chemical_formula_weight 237.26
_chemical_name_systematic
;
4-[(2<i>E</i>)-2-(2-Hydroxybenzylidene)hydrazin-1-yl]benzonitrile
;
_space_group_IT_number 2
_symmetry_cell_setting triclinic
_symmetry_space_group_name_Hall '-P 1'
_symmetry_space_group_name_H-M 'P -1'
_atom_sites_solution_hydrogens geom
_atom_sites_solution_primary direct
_atom_sites_solution_secondary difmap
_audit_creation_method SHELXL-97
_cell_angle_alpha 103.006(5)
_cell_angle_beta 104.387(6)
_cell_angle_gamma 96.426(6)
_cell_formula_units_Z 4
_cell_length_a 8.1917(7)
_cell_length_b 11.6406(7)
_cell_length_c 13.4445(8)
_cell_measurement_reflns_used 3110
_cell_measurement_temperature 293(2)
_cell_measurement_theta_max 72.4951
_cell_measurement_theta_min 3.5145
_cell_volume 1190.67(15)
_computing_cell_refinement
;
CrysAlis PRO (Oxford Diffraction, 2009)
;
_computing_data_collection
;
CrysAlis PRO (Oxford Diffraction, 2009)
;
_computing_data_reduction
;
CrysAlis PRO (Oxford Diffraction, 2009)
;
_computing_molecular_graphics 'ORTEP-3 (Farrugia, 1997) and Mercury (Macrae <i>et al.</i>, 2006)'
_computing_publication_material 'WinGX (Farrugia, 1999), PLATON (Spek, 2009) and PARST (Nardelli, 1995)'
_computing_structure_refinement 'SHELXL97 (Sheldrick, 2008)'
_computing_structure_solution 'SHELXS97 (Sheldrick, 2008)'
_diffrn_ambient_temperature 293(2)
_diffrn_detector_area_resol_mean 16.3280
_diffrn_measured_fraction_theta_full 0.993
_diffrn_measured_fraction_theta_max 0.971
_diffrn_measurement_device_type 'Oxford Diffraction Xcalibur (Sapphire3, Gemini)'
_diffrn_measurement_method \w
_diffrn_radiation_monochromator graphite
_diffrn_radiation_source 'Enhance (Cu) X-ray Source'
_diffrn_radiation_type 'Cu K\a'
_diffrn_radiation_wavelength 1.5418
_diffrn_reflns_av_R_equivalents 0.0195
_diffrn_reflns_av_sigmaI/netI 0.0287
_diffrn_reflns_limit_h_max 10
_diffrn_reflns_limit_h_min -9
_diffrn_reflns_limit_k_max 13
_diffrn_reflns_limit_k_min -14
_diffrn_reflns_limit_l_max 14
_diffrn_reflns_limit_l_min -16
_diffrn_reflns_number 7913
_diffrn_reflns_theta_full 70.00
_diffrn_reflns_theta_max 72.64
_diffrn_reflns_theta_min 3.52
_exptl_absorpt_coefficient_mu 0.702
_exptl_absorpt_correction_T_max 1.00000
_exptl_absorpt_correction_T_min 0.82684
_exptl_absorpt_correction_type multi-scan
_exptl_absorpt_process_details
;
(CrysAlis PRO; Oxford Diffraction, 2009)
;
_exptl_crystal_colour colorless
_exptl_crystal_density_diffrn 1.324
_exptl_crystal_density_method 'not measured'
_exptl_crystal_description prismatic
_exptl_crystal_F_000 496
_exptl_crystal_size_max 0.26
_exptl_crystal_size_mid 0.15
_exptl_crystal_size_min 0.14
_refine_diff_density_max 0.157
_refine_diff_density_min -0.141
_refine_ls_extinction_method none
_refine_ls_goodness_of_fit_ref 1.049
_refine_ls_hydrogen_treatment mixed
_refine_ls_matrix_type full
_refine_ls_number_parameters 341
_refine_ls_number_reflns 4592
_refine_ls_number_restraints 0
_refine_ls_restrained_S_all 1.049
_refine_ls_R_factor_all 0.0507
_refine_ls_R_factor_gt 0.0410
_refine_ls_shift/su_max 0.000
_refine_ls_shift/su_mean 0.000
_refine_ls_structure_factor_coef Fsqd
_refine_ls_weighting_details 'calc w=1/[\s^2^(Fo^2^)+(0.0591P)^2^+0.1257P] where P=(Fo^2^+2Fc^2^)/3'
_refine_ls_weighting_scheme calc
_refine_ls_wR_factor_gt 0.1136
_refine_ls_wR_factor_ref 0.1211
_reflns_number_gt 3696
_reflns_number_total 4592
_reflns_threshold_expression I>2sigma(I)
_cod_data_source_file rz2800.cif
_cod_data_source_block I
_cod_original_cell_volume 1190.67(14)
_cod_database_code 2236600
_cod_database_fobs_code 2236600

loop_
_symmetry_equiv_pos_as_xyz
'x, y, z'
'-x, -y, -z'

loop_
_atom_site_type_symbol
_atom_site_label
_atom_site_fract_x
_atom_site_fract_y
_atom_site_fract_z
_atom_site_U_iso_or_equiv
_atom_site_adp_type
_atom_site_calc_flag
_atom_site_refinement_flags
_atom_site_occupancy
_atom_site_symmetry_multiplicity
O O1A 0.48536(17) 0.59328(11) 0.66183(10) 0.0784(4) Uani d . 1 1
O O1B 0.91964(17) -0.08146(11) 0.25880(10) 0.0774(4) Uani d . 1 1
N N1A 0.22126(15) 0.44483(11) 0.51588(9) 0.0526(3) Uani d . 1 1
N N1B 0.93383(15) 0.06285(11) 0.13286(9) 0.0522(3) Uani d . 1 1
N N2A 0.09712(17) 0.40478(12) 0.42146(10) 0.0596(3) Uani d . 1 1
N N2B 0.87286(17) 0.10497(12) 0.04621(10) 0.0602(3) Uani d . 1 1
N N3A -0.0385(2) 0.69952(14) 0.03913(11) 0.0808(5) Uani d . 1 1
N N3B 0.20536(19) -0.19989(13) -0.37048(11) 0.0718(4) Uani d . 1 1
C C1A 0.22866(18) 0.37735(12) 0.58006(11) 0.0515(3) Uani d . 1 1
H H1A 0.1506 0.3060 0.5593 0.062 Uiso calc R 1 1
C C1B 1.06978(18) 0.12410(12) 0.20323(11) 0.0497(3) Uani d . 1 1
H H1B 1.1242 0.1924 0.1917 0.060 Uiso calc R 1 1
C C2A 0.35367(18) 0.40831(12) 0.68322(11) 0.0480(3) Uani d . 1 1
C C2B 1.14175(17) 0.09042(12) 0.30040(11) 0.0475(3) Uani d . 1 1
C C3A 0.47572(19) 0.51421(13) 0.72128(12) 0.0536(3) Uani d . 1 1
C C3B 1.0654(2) -0.00961(13) 0.32475(12) 0.0549(3) Uani d . 1 1
C C4A 0.5895(2) 0.54087(15) 0.82180(13) 0.0662(4) Uani d . 1 1
H H4A 0.6707 0.6109 0.8464 0.079 Uiso calc R 1 1
C C4B 1.1394(2) -0.03657(15) 0.41970(13) 0.0676(4) Uani d . 1 1
H H4B 1.0883 -0.1025 0.4362 0.081 Uiso calc R 1 1
C C5A 0.5828(2) 0.46422(17) 0.88535(13) 0.0706(5) Uani d . 1 1
H H5A 0.6591 0.4832 0.9531 0.085 Uiso calc R 1 1
C C5B 1.2868(2) 0.03347(17) 0.48887(13) 0.0735(5) Uani d . 1 1
H H5B 1.3355 0.0142 0.5519 0.088 Uiso calc R 1 1
C C6A 0.4644(2) 0.35943(17) 0.84996(13) 0.0703(4) Uani d . 1 1
H H6A 0.4605 0.3079 0.8934 0.084 Uiso calc R 1 1
C C6B 1.3643(2) 0.13218(16) 0.46669(13) 0.0695(4) Uani d . 1 1
H H6B 1.4646 0.1793 0.5142 0.083 Uiso calc R 1 1
C C7A 0.3520(2) 0.33197(14) 0.74959(12) 0.0600(4) Uani d . 1 1
H H7A 0.2730 0.2608 0.7254 0.072 Uiso calc R 1 1
C C7B 1.29124(19) 0.16031(14) 0.37294(12) 0.0574(4) Uani d . 1 1
H H7B 1.3429 0.2272 0.3580 0.069 Uiso calc R 1 1
C C8A 0.07493(18) 0.46900(12) 0.34649(11) 0.0511(3) Uani d . 1 1
C C8B 0.73501(18) 0.04005(13) -0.03593(11) 0.0507(3) Uani d . 1 1
C C9A 0.1698(2) 0.58289(14) 0.36363(12) 0.0589(4) Uani d . 1 1
H H9A 0.2530 0.6184 0.4279 0.071 Uiso calc R 1 1
C C9B 0.66057(19) -0.07671(13) -0.04234(12) 0.0549(3) Uani d . 1 1
H H9B 0.7039 -0.1134 0.0108 0.066 Uiso calc R 1 1
C C10A 0.1391(2) 0.64216(14) 0.28470(12) 0.0622(4) Uani d . 1 1
H H10A 0.2015 0.7182 0.2965 0.075 Uiso calc R 1 1
C C10B 0.5233(2) -0.13687(13) -0.12740(12) 0.0571(4) Uani d . 1 1
H H10B 0.4750 -0.2146 -0.1314 0.068 Uiso calc R 1 1
C C11A 0.0169(2) 0.59024(13) 0.18796(12) 0.0558(4) Uani d . 1 1
C C11B 0.45513(19) -0.08366(13) -0.20774(11) 0.0539(3) Uani d . 1 1
C C12A -0.0775(2) 0.47666(14) 0.17121(12) 0.0587(4) Uani d . 1 1
H H12A -0.1604 0.4412 0.1068 0.070 Uiso calc R 1 1
C C12B 0.5284(2) 0.03318(14) -0.20013(12) 0.0595(4) Uani d . 1 1
H H12B 0.4834 0.0704 -0.2526 0.071 Uiso calc R 1 1
C C13A -0.0485(2) 0.41730(13) 0.24934(11) 0.0575(4) Uani d . 1 1
H H13A -0.1118 0.3416 0.2374 0.069 Uiso calc R 1 1
C C13B 0.6654(2) 0.09324(13) -0.11637(12) 0.0582(4) Uani d . 1 1
H H13B 0.7134 0.1709 -0.1127 0.070 Uiso calc R 1 1
C C14A -0.0144(2) 0.65174(15) 0.10526(13) 0.0638(4) Uani d . 1 1
C C14B 0.3157(2) -0.14810(14) -0.29808(13) 0.0587(4) Uani d . 1 1
H H1NA 0.021(2) 0.3362(16) 0.4094(14) 0.077(5) Uiso d . 1 1
H H1NB 0.934(2) 0.1706(16) 0.0406(13) 0.072(5) Uiso d . 1 1
H H1OA 0.397(3) 0.559(2) 0.5941(17) 0.103(7) Uiso d . 1 1
H H1OB 0.886(3) -0.0526(18) 0.2020(16) 0.090(7) Uiso d . 1 1

loop_
_atom_site_aniso_label
_atom_site_aniso_U_11
_atom_site_aniso_U_22
_atom_site_aniso_U_33
_atom_site_aniso_U_12
_atom_site_aniso_U_13
_atom_site_aniso_U_23
O1A 0.0813(8) 0.0629(7) 0.0783(8) -0.0142(6) -0.0038(7) 0.0360(6)
O1B 0.0827(8) 0.0657(7) 0.0713(7) -0.0186(6) 0.0021(6) 0.0304(6)
N1A 0.0542(7) 0.0505(6) 0.0489(6) 0.0056(5) 0.0068(5) 0.0149(5)
N1B 0.0551(7) 0.0543(7) 0.0490(6) 0.0068(5) 0.0130(5) 0.0201(5)
N2A 0.0620(8) 0.0531(7) 0.0537(7) -0.0011(6) -0.0009(6) 0.0186(6)
N2B 0.0639(8) 0.0588(7) 0.0542(7) -0.0017(6) 0.0061(6) 0.0255(6)
N3A 0.0952(11) 0.0772(10) 0.0642(8) -0.0075(8) 0.0078(8) 0.0344(8)
N3B 0.0674(9) 0.0678(9) 0.0666(8) -0.0049(7) 0.0042(7) 0.0149(7)
C1A 0.0532(8) 0.0452(7) 0.0546(8) 0.0044(6) 0.0127(6) 0.0150(6)
C1B 0.0511(7) 0.0469(7) 0.0535(7) 0.0052(6) 0.0171(6) 0.0170(6)
C2A 0.0508(7) 0.0456(7) 0.0499(7) 0.0109(6) 0.0147(6) 0.0154(6)
C2B 0.0489(7) 0.0467(7) 0.0487(7) 0.0097(6) 0.0160(6) 0.0131(6)
C3A 0.0546(8) 0.0493(7) 0.0563(8) 0.0079(6) 0.0107(6) 0.0190(6)
C3B 0.0598(8) 0.0494(8) 0.0547(8) 0.0055(6) 0.0142(7) 0.0165(6)
C4A 0.0608(9) 0.0606(9) 0.0655(10) 0.0049(7) 0.0017(7) 0.0142(8)
C4B 0.0817(11) 0.0636(10) 0.0624(9) 0.0119(8) 0.0186(8) 0.0291(8)
C5A 0.0726(11) 0.0796(11) 0.0534(9) 0.0201(9) 0.0019(8) 0.0198(8)
C5B 0.0836(12) 0.0823(12) 0.0557(9) 0.0239(10) 0.0102(8) 0.0265(9)
C6A 0.0845(12) 0.0761(11) 0.0603(9) 0.0232(9) 0.0188(8) 0.0351(8)
C6B 0.0619(9) 0.0756(11) 0.0581(9) 0.0098(8) 0.0015(7) 0.0103(8)
C7A 0.0683(9) 0.0538(8) 0.0617(9) 0.0086(7) 0.0180(7) 0.0242(7)
C7B 0.0532(8) 0.0548(8) 0.0602(8) 0.0051(6) 0.0139(7) 0.0116(7)
C8A 0.0539(8) 0.0500(7) 0.0495(7) 0.0119(6) 0.0120(6) 0.0150(6)
C8B 0.0521(8) 0.0523(8) 0.0488(7) 0.0081(6) 0.0152(6) 0.0151(6)
C9A 0.0634(9) 0.0555(8) 0.0499(8) 0.0006(7) 0.0058(7) 0.0140(6)
C9B 0.0594(8) 0.0542(8) 0.0547(8) 0.0100(6) 0.0156(7) 0.0226(6)
C10A 0.0691(10) 0.0536(8) 0.0599(9) -0.0006(7) 0.0134(7) 0.0180(7)
C10B 0.0604(9) 0.0495(8) 0.0625(9) 0.0053(6) 0.0192(7) 0.0173(7)
C11A 0.0605(9) 0.0572(8) 0.0527(8) 0.0104(7) 0.0152(7) 0.0211(7)
C11B 0.0520(8) 0.0563(8) 0.0518(8) 0.0065(6) 0.0147(6) 0.0128(6)
C12A 0.0597(9) 0.0593(9) 0.0510(8) 0.0072(7) 0.0049(7) 0.0160(7)
C12B 0.0637(9) 0.0586(9) 0.0551(8) 0.0080(7) 0.0093(7) 0.0226(7)
C13A 0.0608(9) 0.0486(8) 0.0558(8) 0.0032(6) 0.0058(7) 0.0140(6)
C13B 0.0629(9) 0.0515(8) 0.0578(8) 0.0025(7) 0.0094(7) 0.0218(7)
C14A 0.0679(10) 0.0624(9) 0.0581(9) 0.0013(7) 0.0112(7) 0.0219(7)
C14B 0.0591(9) 0.0559(8) 0.0608(9) 0.0058(7) 0.0169(7) 0.0171(7)

loop_
_atom_type_symbol
_atom_type_description
_atom_type_scat_dispersion_real
_atom_type_scat_dispersion_imag
_atom_type_scat_source
C C 0.0181 0.0091 'International Tables Vol C Tables 4.2.6.8 and 6.1.1.4'
H H 0.0000 0.0000 'International Tables Vol C Tables 4.2.6.8 and 6.1.1.4'
N N 0.0311 0.0180 'International Tables Vol C Tables 4.2.6.8 and 6.1.1.4'
O O 0.0492 0.0322 'International Tables Vol C Tables 4.2.6.8 and 6.1.1.4'

loop_
_geom_angle_atom_site_label_1
_geom_angle_atom_site_label_2
_geom_angle_atom_site_label_3
_geom_angle
C3A O1A H1OA 106.5(13)
C3B O1B H1OB 108.4(13)
C1A N1A N2A 116.26(12)
C1B N1B N2B 117.48(12)
N1A N2A C8A 121.92(12)
N1A N2A H1NA 119.3(11)
C8A N2A H1NA 118.6(11)
N1B N2B C8B 120.79(12)
N1B N2B H1NB 117.9(11)
C8B N2B H1NB 120.8(11)
N1A C1A C2A 122.47(13)
N1A C1A H1A 118.8
C2A C1A H1A 118.8
N1B C1B C2B 122.14(12)
N1B C1B H1B 118.9
C2B C1B H1B 118.9
C7A C2A C3A 117.93(13)
C7A C2A C1A 119.35(13)
C3A C2A C1A 122.70(13)
C7B C2B C3B 118.45(13)
C7B C2B C1B 119.12(13)
C3B C2B C1B 122.43(13)
O1A C3A C4A 118.18(14)
O1A C3A C2A 121.55(13)
C4A C3A C2A 120.27(14)
O1B C3B C4B 118.20(14)
O1B C3B C2B 122.02(13)
C4B C3B C2B 119.78(15)
C5A C4A C3A 120.18(16)
C5A C4A H4A 119.9
C3A C4A H4A 119.9
C5B C4B C3B 120.29(16)
C5B C4B H4B 119.9
C3B C4B H4B 119.9
C4A C5A C6A 120.81(15)
C4A C5A H5A 119.6
C6A C5A H5A 119.6
C4B C5B C6B 121.02(15)
C4B C5B H5B 119.5
C6B C5B H5B 119.5
C7A C6A C5A 119.21(15)
C7A C6A H6A 120.4
C5A C6A H6A 120.4
C5B C6B C7B 119.19(16)
C5B C6B H6B 120.4
C7B C6B H6B 120.4
C6A C7A C2A 121.60(15)
C6A C7A H7A 119.2
C2A C7A H7A 119.2
C6B C7B C2B 121.27(15)
C6B C7B H7B 119.4
C2B C7B H7B 119.4
N2A C8A C13A 117.82(13)
N2A C8A C9A 123.00(13)
C13A C8A C9A 119.18(13)
N2B C8B C13B 118.37(13)
N2B C8B C9B 122.92(13)
C13B C8B C9B 118.71(13)
C10A C9A C8A 119.59(14)
C10A C9A H9A 120.2
C8A C9A H9A 120.2
C10B C9B C8B 119.81(13)
C10B C9B H9B 120.1
C8B C9B H9B 120.1
C9A C10A C11A 121.09(14)
C9A C10A H10A 119.5
C11A C10A H10A 119.5
C9B C10B C11B 121.24(13)
C9B C10B H10B 119.4
C11B C10B H10B 119.4
C10A C11A C12A 119.13(13)
C10A C11A C14A 121.12(14)
C12A C11A C14A 119.75(14)
C10B C11B C12B 118.66(14)
C10B C11B C14B 121.05(14)
C12B C11B C14B 120.26(14)
C13A C12A C11A 120.19(14)
C13A C12A H12A 119.9
C11A C12A H12A 119.9
C13B C12B C11B 120.49(14)
C13B C12B H12B 119.8
C11B C12B H12B 119.8
C12A C13A C8A 120.82(14)
C12A C13A H13A 119.6
C8A C13A H13A 119.6
C12B C13B C8B 121.09(14)
C12B C13B H13B 119.5
C8B C13B H13B 119.5
N3A C14A C11A 179.3(2)
N3B C14B C11B 179.48(19)

loop_
_geom_bond_atom_site_label_1
_geom_bond_atom_site_label_2
_geom_bond_distance
O1A C3A 1.3559(17)
O1A H1OA 0.98(2)
O1B C3B 1.3520(18)
O1B H1OB 0.90(2)
N1A C1A 1.2865(17)
N1A N2A 1.3597(16)
N1B C1B 1.2801(18)
N1B N2B 1.3674(16)
N2A C8A 1.3734(18)
N2A H1NA 0.914(18)
N2B C8B 1.3709(18)
N2B H1NB 0.894(18)
N3A C14A 1.140(2)
N3B C14B 1.142(2)
C1A C2A 1.4453(19)
C1A H1A 0.9300
C1B C2B 1.4517(19)
C1B H1B 0.9300
C2A C7A 1.3951(19)
C2A C3A 1.402(2)
C2B C7B 1.3925(19)
C2B C3B 1.4017(19)
C3A C4A 1.383(2)
C3B C4B 1.391(2)
C4A C5A 1.373(2)
C4A H4A 0.9300
C4B C5B 1.367(3)
C4B H4B 0.9300
C5A C6A 1.378(3)
C5A H5A 0.9300
C5B C6B 1.377(3)
C5B H5B 0.9300
C6A C7A 1.376(2)
C6A H6A 0.9300
C6B C7B 1.382(2)
C6B H6B 0.9300
C7A H7A 0.9300
C7B H7B 0.9300
C8A C13A 1.3943(19)
C8A C9A 1.399(2)
C8B C13B 1.397(2)
C8B C9B 1.4008(19)
C9A C10A 1.379(2)
C9A H9A 0.9300
C9B C10B 1.374(2)
C9B H9B 0.9300
C10A C11A 1.387(2)
C10A H10A 0.9300
C10B C11B 1.393(2)
C10B H10B 0.9300
C11A C12A 1.395(2)
C11A C14A 1.439(2)
C11B C12B 1.394(2)
C11B C14B 1.432(2)
C12A C13A 1.370(2)
C12A H12A 0.9300
C12B C13B 1.363(2)
C12B H12B 0.9300
C13A H13A 0.9300
C13B H13B 0.9300

loop_
_geom_hbond_atom_site_label_D
_geom_hbond_atom_site_label_H
_geom_hbond_atom_site_label_A
_geom_hbond_site_symmetry_A
_geom_hbond_distance_DH
_geom_hbond_distance_HA
_geom_hbond_distance_DA
_geom_hbond_angle_DHA
O1A H1OA N1A 1_555 0.98(2) 1.77(2) 2.654(2) 149(2)
O1B H1OB N1B 1_555 0.90(2) 1.86(2) 2.653(2) 147(2)
N2A H1NA N3B 2_555 0.91(2) 2.17(2) 3.065(2) 166(2)
N2B H1NB N3A 2_665 0.89(2) 2.25(2) 3.098(2) 158(2)
C7A H7A O1B 2_656 0.93 2.55 3.427(2) 156
C7B H7B O1A 2_766 0.93 2.49 3.413(2) 172

loop_
_geom_torsion_atom_site_label_1
_geom_torsion_atom_site_label_2
_geom_torsion_atom_site_label_3
_geom_torsion_atom_site_label_4
_geom_torsion
C13A C8A N2A N1A 175.98(13)
C8A N2A N1A C1A 179.44(14)
N2A N1A C1A C2A -179.93(13)
N1A C1A C2A C3A 0.2(2)
C1A C2A C3A O1A -1.3(2)
C13B C8B N2B N1B 172.55(13)
C8B N2B N1B C1B 175.41(13)
N2B N1B C1B C2B 177.44(12)
N1B C1B C2B C3B -1.4(2)
C1B C2B C3B O1B 0.2(2)

loop_
_cod_related_entry_id
_cod_related_entry_database
_cod_related_entry_code
1 ChemSpider 30658156
